data_4035125
loop_
_publ_author_name
'Gillen, Dermot M.'
'Hawes, Chris S.'
'Gunnlaugsson, Thorfinnur'

_publ_section_title
;
 Solution-State Anion Recognition, and Structural Studies, of a Series of
 Electron-Rich meta-Phenylene Bis(phenylurea) Receptors and Their
 Self-Assembled Structures.
;
_journal_issue 17
_journal_name_full 'The Journal of organic chemistry'
_journal_page_first 10398
_journal_page_last 10408
_journal_paper_doi 10.1021/acs.joc.8b01481
_journal_volume 83
_journal_year 2018
_chemical_absolute_configuration unk
_chemical_formula_moiety 'C22 H22 N4 O4, 1(O), 2(C2 H3 O2), 2(H2 O), 2(C16 H36 N)'
_chemical_formula_sum 'C58 H106 N6 O11'
_chemical_formula_weight 1063.48
_space_group_crystal_system monoclinic
_space_group_IT_number 9
_space_group_name_Hall 'C -2yc'
_space_group_name_H-M_alt 'C 1 c 1'
_atom_sites_solution_hydrogens mixed
_atom_sites_solution_primary direct
_audit_creation_date 2015-08-18
_audit_creation_method
;
Olex2 1.2
(compiled 2015.01.26 svn.r3150 for OlexSys, GUI svn.r4998)
;
_cell_angle_alpha 90
_cell_angle_beta 90.113(2)
_cell_angle_gamma 90
_cell_formula_units_Z 4
_cell_length_a 18.782(2)
_cell_length_b 17.2873(18)
_cell_length_c 19.209(2)
_cell_measurement_reflns_used 4252
_cell_measurement_temperature 100(2)
_cell_measurement_theta_max 24.12
_cell_measurement_theta_min 2.168
_cell_volume 6237.0(11)
_computing_cell_refinement 'SAINT v8.34A (Bruker, 2013)'
_computing_data_reduction 'SAINT v8.34A (Bruker, 2013)'
_computing_molecular_graphics 'Olex2 (Dolomanov et al., 2009)'
_computing_publication_material 'Olex2 (Dolomanov et al., 2009)'
_computing_structure_refinement 'ShelXL (Sheldrick, 2008)'
_computing_structure_solution 'ShelXT (Sheldrick, 2015)'
_diffrn_ambient_temperature 99.98
_diffrn_detector_area_resol_mean 8
_diffrn_measured_fraction_theta_full 1.000
_diffrn_measured_fraction_theta_max 1.000
_diffrn_measurement_device_type 'Bruker SMART APEX CCD area detector'
_diffrn_measurement_method '\w and \f scans'
_diffrn_radiation_monochromator graphite
_diffrn_radiation_type MoK\a
_diffrn_radiation_wavelength 0.71073
_diffrn_reflns_av_R_equivalents 0.0682
_diffrn_reflns_av_unetI/netI 0.0867
_diffrn_reflns_Laue_measured_fraction_full 1.000
_diffrn_reflns_Laue_measured_fraction_max 1.000
_diffrn_reflns_limit_h_max 22
_diffrn_reflns_limit_h_min -20
_diffrn_reflns_limit_k_max 20
_diffrn_reflns_limit_k_min -20
_diffrn_reflns_limit_l_max 23
_diffrn_reflns_limit_l_min -23
_diffrn_reflns_number 35902
_diffrn_reflns_point_group_measured_fraction_full 0.921
_diffrn_reflns_point_group_measured_fraction_max 0.921
_diffrn_reflns_theta_full 25.498
_diffrn_reflns_theta_max 25.498
_diffrn_reflns_theta_min 1.601
_diffrn_source 'sealed tube'
_diffrn_standards_number 0
_exptl_absorpt_coefficient_mu 0.077
_exptl_absorpt_correction_T_max 0.7455
_exptl_absorpt_correction_T_min 0.6571
_exptl_absorpt_correction_type multi-scan
_exptl_absorpt_process_details
;
SADABS-2008/1 (Bruker,2008) was used for absorption correction.
wR2(int) was 0.0571 before and 0.0519 after correction.
The Ratio of minimum to maximum transmission is 0.8814.
The \l/2 correction factor is 0.0015.
;
_exptl_crystal_colour colourless
_exptl_crystal_colour_primary colourless
_exptl_crystal_density_diffrn 1.133
_exptl_crystal_description block
_exptl_crystal_F_000 2336
_exptl_crystal_size_max 0.19
_exptl_crystal_size_mid 0.12
_exptl_crystal_size_min 0.07
_refine_diff_density_max 0.567
_refine_diff_density_min -0.265
_refine_diff_density_rms 0.056
_refine_ls_abs_structure_details
;
 Flack x determined using 2092 quotients [(I+)-(I-)]/[(I+)+(I-)]
 (Parsons, Flack and Wagner, Acta Cryst. B69 (2013) 249-259).
;
_refine_ls_abs_structure_Flack 0.0(6)
_refine_ls_extinction_method none
_refine_ls_goodness_of_fit_ref 1.015
_refine_ls_hydrogen_treatment constr
_refine_ls_matrix_type full
_refine_ls_number_parameters 721
_refine_ls_number_reflns 10699
_refine_ls_number_restraints 64
_refine_ls_restrained_S_all 1.020
_refine_ls_R_factor_all 0.1363
_refine_ls_R_factor_gt 0.0720
_refine_ls_shift/su_max 0.000
_refine_ls_shift/su_mean 0.000
_refine_ls_structure_factor_coef Fsqd
_refine_ls_weighting_details 'w=1/[\s^2^(Fo^2^)+(0.1110P)^2^] where P=(Fo^2^+2Fc^2^)/3'
_refine_ls_weighting_scheme calc
_refine_ls_wR_factor_gt 0.1718
_refine_ls_wR_factor_ref 0.2018
_reflns_Friedel_coverage 0.841
_reflns_Friedel_fraction_full 0.843
_reflns_Friedel_fraction_max 0.843
_reflns_number_gt 6284
_reflns_number_total 10699
_reflns_threshold_expression 'I > 2\s(I)'
_cod_data_source_file jo8b01481_si_001.cif
_cod_data_source_block 1TBAOAc
_cod_original_cell_volume 6236.9(12)
_cod_database_code 4035125
_shelx_space_group_comment
;
The symmetry employed for this shelxl refinement is uniquely defined
by the following loop, which should always be used as a source of
symmetry information in preference to the above space-group names.
They are only intended as comments.
;
_shelx_estimated_absorpt_t_max 0.995
_shelx_estimated_absorpt_t_min 0.985
_olex2_refinement_description
;
1. Fixed Uiso
 At 1.2 times of:
  All C(H) groups, All C(H,H) groups, All N(H) groups
 At 1.5 times of:
  All C(H,H,H) groups, All O(H,H) groups
2. Restrained distances
 H10B-O7
 1.953 with sigma of 0.001
 H10A-O6
 2.091 with sigma of 0.001
 O8-C25
 1.25 with sigma of 0.02
 O8A-C25
 1.25 with sigma of 0.02
 O7-C25
 1.25 with sigma of 0.02
3. Uiso/Uaniso restraints and constraints
Uanis(O11) \\sim Ueq, Uanis(O11A) \\sim Ueq, Uanis(O11B) \\sim Ueq: with sigma
of 0.005 and sigma for terminal atoms of 0.005
Uanis(O8) \\sim Ueq, Uanis(O8A) \\sim Ueq: with sigma of 0.002 and sigma for
terminal atoms of 0.002
4. Rigid body (RIGU) restrains
 O7, O8, O8A, C25, C26
 with sigma for 1-2 distances of 0.002 and sigma for 1-3 distances of 0.002
5. Others
 Fixed Sof: O11(0.33333) O11B(0.33333) O11A(0.33333) O8(0.5) O8A(0.5)
6.a Free rotating group:
 O10(H10A,H10B), O9(H9A,H9B)
6.b Secondary CH2 refined with riding coordinates:
 C43(H43A,H43B), C44(H44A,H44B), C45(H45A,H45B), C47(H47A,H47B), C48(H48A,
 H48B), C49(H49A,H49B), C51(H51A,H51B), C52(H52A,H52B), C53(H53A,H53B),
 C55(H55A,H55B), C56(H56A,H56B), C57(H57A,H57B), C27(H27A,H27B), C28(H28A,H28B),
  C29(H29A,H29B), C31(H31A,H31B), C32(H32A,H32B), C33(H33A,H33B), C35(H35A,
 H35B), C36(H36A,H36B), C37(H37A,H37B), C39(H39A,H39B), C40(H40A,H40B),
 C41(H41A,H41B)
6.c Aromatic/amide H refined with riding coordinates:
 N1(H1), N2(H2), C3(H3), N3(H3A), C4(H4), N4(H4A), C6(H6), C7(H7), C10(H10),
 C11(H11), C12(H12), C14(H14), C17(H17), C18(H18), C20(H20), C21(H21)
6.d Idealised Me refined as rotating group:
 C1(H1A,H1B,H1C), C22(H22A,H22B,H22C), C24(H24A,H24B,H24C), C26(H26A,H26B,
 H26C), C46(H46A,H46B,H46C), C50(H50A,H50B,H50C), C54(H54A,H54B,H54C), C58(H58A,
 H58B,H58C), C30(H30A,H30B,H30C), C34(H34A,H34B,H34C), C38(H38A,H38B,H38C),
 C42(H42A,H42B,H42C)
;
_shelx_shelxl_version_number 2014/7
_olex2_submission_special_instructions 'No special instructions were received'

loop_
_space_group_symop_operation_xyz
'x, y, z'
'x, -y, z+1/2'
'x+1/2, y+1/2, z'
'x+1/2, -y+1/2, z+1/2'

loop_
_atom_site_label
_atom_site_type_symbol
_atom_site_fract_x
_atom_site_fract_y
_atom_site_fract_z
_atom_site_U_iso_or_equiv
_atom_site_adp_type
_atom_site_occupancy
_atom_site_site_symmetry_order
_atom_site_calc_flag
_atom_site_refinement_flags_posn
_atom_site_refinement_flags_adp
_atom_site_refinement_flags_occupancy
_atom_site_disorder_assembly
_atom_site_disorder_group
C1 C 1.1637(8) 0.1575(7) 0.5311(6) 0.125(5) Uani 1 1 d . . . . .
H1A H 1.1900 0.1157 0.5083 0.187 Uiso 1 1 calc GR . . . .
H1B H 1.1666 0.1511 0.5817 0.187 Uiso 1 1 calc GR . . . .
H1C H 1.1846 0.2074 0.5180 0.187 Uiso 1 1 calc GR . . . .
N1 N 1.0155(3) 0.2395(3) 0.2381(3) 0.0420(15) Uani 1 1 d . . . . .
H1 H 1.0464 0.2681 0.2151 0.050 Uiso 1 1 calc R . . . .
O1 O 1.0908(4) 0.1553(4) 0.5096(3) 0.092(2) Uani 1 1 d . . . . .
C2 C 1.0759(6) 0.1775(4) 0.4419(5) 0.061(3) Uani 1 1 d . . . . .
N2 N 0.9554(3) 0.2411(3) 0.1352(3) 0.0452(15) Uani 1 1 d . . . . .
H2 H 0.9927 0.2680 0.1218 0.054 Uiso 1 1 calc R . . . .
O2 O 0.9053(4) 0.1848(3) 0.2296(3) 0.0703(18) Uani 1 1 d . . . . .
C3 C 1.0054(6) 0.1806(4) 0.4255(4) 0.062(3) Uani 1 1 d . . . . .
H3 H 0.9709 0.1681 0.4599 0.075 Uiso 1 1 calc R . . . .
N3 N 0.9004(3) 0.2697(3) -0.1034(3) 0.0386(14) Uani 1 1 d . . . . .
H3A H 0.9416 0.2940 -0.1026 0.046 Uiso 1 1 calc R . . . .
O3 O 0.8051(3) 0.2505(3) -0.1741(3) 0.0510(14) Uani 1 1 d . . . . .
C4 C 0.9828(5) 0.2021(4) 0.3583(4) 0.057(2) Uani 1 1 d . . . . .
H4 H 0.9335 0.2050 0.3474 0.068 Uiso 1 1 calc R . . . .
N4 N 0.9168(3) 0.2769(3) -0.2190(3) 0.0388(14) Uani 1 1 d . . . . .
H4A H 0.9619 0.2803 -0.2070 0.047 Uiso 1 1 calc R . . . .
O4 O 0.8828(4) 0.3056(4) -0.5049(3) 0.083(2) Uani 1 1 d . . . . .
C5 C 1.0344(5) 0.2190(3) 0.3078(4) 0.043(2) Uani 1 1 d . . . . .
C6 C 1.1049(5) 0.2165(4) 0.3252(4) 0.047(2) Uani 1 1 d . . . . .
H6 H 1.1395 0.2293 0.2911 0.056 Uiso 1 1 calc R . . . .
C7 C 1.1273(6) 0.1954(4) 0.3921(4) 0.060(2) Uani 1 1 d . . . . .
H7 H 1.1766 0.1933 0.4034 0.072 Uiso 1 1 calc R . . . .
C8 C 0.9545(5) 0.2196(4) 0.2030(4) 0.047(2) Uani 1 1 d . . . . .
C9 C 0.9044(4) 0.2259(4) 0.0842(4) 0.0402(18) Uani 1 1 d . . . . .
C10 C 0.8419(4) 0.1844(4) 0.0941(4) 0.051(2) Uani 1 1 d . . . . .
H10 H 0.8296 0.1644 0.1385 0.061 Uiso 1 1 calc R . . . .
C11 C 0.7978(5) 0.1730(5) 0.0362(5) 0.057(2) Uani 1 1 d . . . . .
H11 H 0.7549 0.1449 0.0427 0.068 Uiso 1 1 calc R . . . .
C12 C 0.8129(4) 0.2003(4) -0.0300(4) 0.0446(19) Uani 1 1 d . . . . .
H12 H 0.7814 0.1916 -0.0680 0.053 Uiso 1 1 calc R . . . .
C13 C 0.8759(4) 0.2409(4) -0.0383(4) 0.0372(17) Uani 1 1 d . . . . .
C14 C 0.9196(4) 0.2550(3) 0.0179(4) 0.0358(16) Uani 1 1 d . . . . .
H14 H 0.9613 0.2853 0.0115 0.043 Uiso 1 1 calc R . . . .
C15 C 0.8688(5) 0.2648(3) -0.1660(4) 0.0393(18) Uani 1 1 d . . . . .
C16 C 0.9011(5) 0.2845(4) -0.2910(4) 0.046(2) Uani 1 1 d . . . . .
C17 C 0.8345(5) 0.2969(4) -0.3178(4) 0.050(2) Uani 1 1 d . . . . .
H17 H 0.7945 0.3002 -0.2878 0.061 Uiso 1 1 calc R . . . .
C18 C 0.8256(6) 0.3046(4) -0.3904(5) 0.065(3) Uani 1 1 d . . . . .
H18 H 0.7800 0.3133 -0.4104 0.078 Uiso 1 1 calc R . . . .
C19 C 0.8876(6) 0.2988(4) -0.4326(4) 0.060(3) Uani 1 1 d . . . . .
C20 C 0.9517(6) 0.2864(4) -0.4046(5) 0.064(2) Uani 1 1 d . . . . .
H20 H 0.9923 0.2827 -0.4338 0.077 Uiso 1 1 calc R . . . .
C21 C 0.9591(5) 0.2791(4) -0.3356(4) 0.053(2) Uani 1 1 d . . . . .
H21 H 1.0051 0.2701 -0.3166 0.063 Uiso 1 1 calc R . . . .
C22 C 0.8153(6) 0.3036(5) -0.5341(6) 0.085(3) Uani 1 1 d . . . . .
H22A H 0.8190 0.3082 -0.5849 0.128 Uiso 1 1 calc GR . . . .
H22B H 0.7869 0.3466 -0.5159 0.128 Uiso 1 1 calc GR . . . .
H22C H 0.7922 0.2545 -0.5223 0.128 Uiso 1 1 calc GR . . . .
O11 O 1.3309(9) 0.2009(8) -0.2174(8) 0.053(4) Uani 0.3333 1 d . U P A 1
O11B O 1.2332(11) 0.1809(11) -0.3110(11) 0.079(5) Uani 0.3333 1 d . U P B 3
O5 O 1.1278(3) 0.3092(4) 0.1663(3) 0.0668(17) Uani 1 1 d . . . . .
O6 O 1.0676(3) 0.3228(4) 0.0687(3) 0.091(2) Uani 1 1 d D . . . .
C23 C 1.1236(4) 0.3263(4) 0.1038(4) 0.047(2) Uani 1 1 d . . . . .
C24 C 1.1881(4) 0.3582(5) 0.0670(5) 0.059(2) Uani 1 1 d . . . . .
H24A H 1.1797 0.4124 0.0547 0.088 Uiso 1 1 calc GR . . . .
H24B H 1.1970 0.3282 0.0246 0.088 Uiso 1 1 calc GR . . . .
H24C H 1.2296 0.3546 0.0979 0.088 Uiso 1 1 calc GR . . . .
O11A O 1.2847(8) 0.1706(8) -0.2710(8) 0.048(4) Uani 0.3333 1 d . U P C 2
O7 O 1.0606(4) 0.2711(4) -0.1773(3) 0.0817(18) Uani 1 1 d D U . . .
O8 O 1.1070(9) 0.2090(9) -0.2511(8) 0.090(4) Uani 0.5 1 d D U P D 1
O8A O 1.1426(8) 0.2017(9) -0.2486(8) 0.084(4) Uani 0.5 1 d D U P D 2
C25 C 1.1213(7) 0.2411(6) -0.1955(6) 0.085(2) Uani 1 1 d D U . . .
C26 C 1.1798(7) 0.2578(7) -0.1506(7) 0.113(4) Uani 1 1 d . U . . .
H26A H 1.1742 0.3099 -0.1312 0.169 Uiso 1 1 calc GR . . . .
H26B H 1.2243 0.2552 -0.1772 0.169 Uiso 1 1 calc GR . . . .
H26C H 1.1812 0.2199 -0.1127 0.169 Uiso 1 1 calc GR . . . .
O10 O 1.0366(3) 0.3613(4) -0.0720(3) 0.093(2) Uani 1 1 d . . . . .
H10A H 1.0482 0.3717 -0.0291 0.140 Uiso 1 1 d DG . . . .
H10B H 1.0619 0.3225 -0.0868 0.140 Uiso 1 1 d DG . . . .
O9 O 1.2342(4) 0.3680(3) 0.2510(3) 0.0734(19) Uani 1 1 d . . . . .
H9A H 1.2067 0.3501 0.2182 0.110 Uiso 1 1 d G . . . .
H9B H 1.2593 0.3304 0.2685 0.110 Uiso 1 1 d G . . . .
N6 N 0.4684(3) -0.0187(3) 0.2826(3) 0.0234(11) Uani 1 1 d . . . . .
C43 C 0.5257(3) 0.0399(3) 0.2646(3) 0.0233(14) Uani 1 1 d . . . . .
H43A H 0.5035 0.0817 0.2368 0.028 Uiso 1 1 calc R . . . .
H43B H 0.5431 0.0633 0.3085 0.028 Uiso 1 1 calc R . . . .
C44 C 0.5891(3) 0.0101(3) 0.2250(3) 0.0296(15) Uani 1 1 d . . . . .
H44A H 0.5738 -0.0084 0.1785 0.036 Uiso 1 1 calc R . . . .
H44B H 0.6107 -0.0339 0.2503 0.036 Uiso 1 1 calc R . . . .
C45 C 0.6434(3) 0.0743(4) 0.2169(4) 0.0348(16) Uani 1 1 d . . . . .
H45A H 0.6578 0.0929 0.2636 0.042 Uiso 1 1 calc R . . . .
H45B H 0.6213 0.1181 0.1917 0.042 Uiso 1 1 calc R . . . .
C46 C 0.7098(4) 0.0473(5) 0.1771(4) 0.051(2) Uani 1 1 d . . . . .
H46A H 0.6963 0.0324 0.1297 0.076 Uiso 1 1 calc GR . . . .
H46B H 0.7310 0.0028 0.2010 0.076 Uiso 1 1 calc GR . . . .
H46C H 0.7446 0.0896 0.1753 0.076 Uiso 1 1 calc GR . . . .
C47 C 0.4977(4) -0.0793(3) 0.3333(3) 0.0283(15) Uani 1 1 d . . . . .
H47A H 0.4606 -0.1190 0.3411 0.034 Uiso 1 1 calc R . . . .
H47B H 0.5389 -0.1052 0.3114 0.034 Uiso 1 1 calc R . . . .
C48 C 0.5210(4) -0.0477(4) 0.4037(3) 0.0292(15) Uani 1 1 d . . . . .
H48A H 0.5548 -0.0044 0.3967 0.035 Uiso 1 1 calc R . . . .
H48B H 0.4791 -0.0276 0.4290 0.035 Uiso 1 1 calc R . . . .
C49 C 0.5564(4) -0.1109(4) 0.4463(3) 0.0375(17) Uani 1 1 d . . . . .
H49A H 0.5993 -0.1295 0.4216 0.045 Uiso 1 1 calc R . . . .
H49B H 0.5232 -0.1550 0.4512 0.045 Uiso 1 1 calc R . . . .
C50 C 0.5777(4) -0.0822(4) 0.5183(3) 0.0420(18) Uani 1 1 d . . . . .
H50A H 0.6104 -0.0383 0.5136 0.063 Uiso 1 1 calc GR . . . .
H50B H 0.6014 -0.1240 0.5439 0.063 Uiso 1 1 calc GR . . . .
H50C H 0.5352 -0.0658 0.5437 0.063 Uiso 1 1 calc GR . . . .
C51 C 0.4082(3) 0.0275(3) 0.3143(3) 0.0266(14) Uani 1 1 d . . . . .
H51A H 0.3910 0.0649 0.2791 0.032 Uiso 1 1 calc R . . . .
H51B H 0.4276 0.0577 0.3538 0.032 Uiso 1 1 calc R . . . .
C52 C 0.3448(3) -0.0188(3) 0.3403(3) 0.0311(15) Uani 1 1 d . . . . .
H52A H 0.3581 -0.0476 0.3829 0.037 Uiso 1 1 calc R . . . .
H52B H 0.3298 -0.0566 0.3044 0.037 Uiso 1 1 calc R . . . .
C53 C 0.2838(4) 0.0367(4) 0.3561(4) 0.0354(16) Uani 1 1 d . . . . .
H53A H 0.3000 0.0757 0.3903 0.043 Uiso 1 1 calc R . . . .
H53B H 0.2700 0.0642 0.3130 0.043 Uiso 1 1 calc R . . . .
C54 C 0.2198(4) -0.0058(4) 0.3849(4) 0.0464(19) Uani 1 1 d . . . . .
H54A H 0.2067 -0.0480 0.3534 0.070 Uiso 1 1 calc GR . . . .
H54B H 0.1797 0.0302 0.3892 0.070 Uiso 1 1 calc GR . . . .
H54C H 0.2314 -0.0270 0.4309 0.070 Uiso 1 1 calc GR . . . .
C55 C 0.4445(4) -0.0627(3) 0.2179(3) 0.0299(15) Uani 1 1 d . . . . .
H55A H 0.4860 -0.0908 0.1988 0.036 Uiso 1 1 calc R . . . .
H55B H 0.4089 -0.1019 0.2322 0.036 Uiso 1 1 calc R . . . .
C56 C 0.4124(4) -0.0140(3) 0.1603(3) 0.0296(15) Uani 1 1 d . . . . .
H56A H 0.3673 0.0096 0.1764 0.036 Uiso 1 1 calc R . . . .
H56B H 0.4456 0.0282 0.1477 0.036 Uiso 1 1 calc R . . . .
C57 C 0.3984(4) -0.0637(4) 0.0981(3) 0.0386(17) Uani 1 1 d . . . . .
H57A H 0.3684 -0.1080 0.1122 0.046 Uiso 1 1 calc R . . . .
H57B H 0.4442 -0.0845 0.0809 0.046 Uiso 1 1 calc R . . . .
C58 C 0.3613(4) -0.0201(4) 0.0390(4) 0.0471(19) Uani 1 1 d . . . . .
H58A H 0.3516 -0.0559 0.0006 0.071 Uiso 1 1 calc GR . . . .
H58B H 0.3922 0.0217 0.0226 0.071 Uiso 1 1 calc GR . . . .
H58C H 0.3164 0.0017 0.0560 0.071 Uiso 1 1 calc GR . . . .
N5 N 0.9644(3) -0.0294(3) 0.2896(3) 0.0292(12) Uani 1 1 d . . . . .
C27 C 0.9919(4) -0.0867(4) 0.3434(3) 0.0373(17) Uani 1 1 d . . . . .
H27A H 0.9535 -0.1242 0.3537 0.045 Uiso 1 1 calc R . . . .
H27B H 1.0319 -0.1159 0.3225 0.045 Uiso 1 1 calc R . . . .
C28 C 1.0173(4) -0.0524(4) 0.4113(3) 0.0365(17) Uani 1 1 d . . . . .
H28A H 0.9766 -0.0283 0.4359 0.044 Uiso 1 1 calc R . . . .
H28B H 1.0530 -0.0116 0.4020 0.044 Uiso 1 1 calc R . . . .
C29 C 1.0500(6) -0.1150(5) 0.4570(4) 0.078(3) Uani 1 1 d . . . . .
H29A H 1.0928 -0.1358 0.4335 0.093 Uiso 1 1 calc R . . . .
H29B H 1.0155 -0.1579 0.4620 0.093 Uiso 1 1 calc R . . . .
C30 C 1.0710(5) -0.0860(6) 0.5293(4) 0.074(3) Uani 1 1 d . . . . .
H30A H 1.1032 -0.0417 0.5247 0.110 Uiso 1 1 calc GR . . . .
H30B H 1.0951 -0.1275 0.5549 0.110 Uiso 1 1 calc GR . . . .
H30C H 1.0282 -0.0701 0.5546 0.110 Uiso 1 1 calc GR . . . .
C31 C 0.9069(4) 0.0223(3) 0.3189(4) 0.0337(16) Uani 1 1 d . . . . .
H31A H 0.8911 0.0581 0.2818 0.040 Uiso 1 1 calc R . . . .
H31B H 0.9280 0.0540 0.3566 0.040 Uiso 1 1 calc R . . . .
C32 C 0.8413(4) -0.0191(4) 0.3480(4) 0.0353(16) Uani 1 1 d . . . . .
H32A H 0.8228 -0.0564 0.3133 0.042 Uiso 1 1 calc R . . . .
H32B H 0.8543 -0.0481 0.3906 0.042 Uiso 1 1 calc R . . . .
C33 C 0.7844(4) 0.0408(5) 0.3649(4) 0.0423(18) Uani 1 1 d . . . . .
H33A H 0.8038 0.0787 0.3986 0.051 Uiso 1 1 calc R . . . .
H33B H 0.7714 0.0691 0.3219 0.051 Uiso 1 1 calc R . . . .
C34 C 0.7189(4) 0.0033(5) 0.3950(4) 0.057(2) Uani 1 1 d . . . . .
H34A H 0.6987 -0.0328 0.3609 0.086 Uiso 1 1 calc GR . . . .
H34B H 0.6837 0.0432 0.4062 0.086 Uiso 1 1 calc GR . . . .
H34C H 0.7318 -0.0249 0.4375 0.086 Uiso 1 1 calc GR . . . .
C35 C 0.9383(4) -0.0774(3) 0.2289(3) 0.0297(15) Uani 1 1 d . . . . .
H35A H 0.9004 -0.1125 0.2457 0.036 Uiso 1 1 calc R . . . .
H35B H 0.9781 -0.1099 0.2123 0.036 Uiso 1 1 calc R . . . .
C36 C 0.9092(4) -0.0314(3) 0.1674(3) 0.0302(15) Uani 1 1 d . . . . .
H36A H 0.8652 -0.0040 0.1815 0.036 Uiso 1 1 calc R . . . .
H36B H 0.9446 0.0078 0.1529 0.036 Uiso 1 1 calc R . . . .
C37 C 0.8931(5) -0.0849(4) 0.1072(4) 0.048(2) Uani 1 1 d . . . . .
H37A H 0.8587 -0.1247 0.1227 0.058 Uiso 1 1 calc R . . . .
H37B H 0.9374 -0.1117 0.0934 0.058 Uiso 1 1 calc R . . . .
C38 C 0.8624(4) -0.0426(5) 0.0440(4) 0.050(2) Uani 1 1 d . . . . .
H38A H 0.8560 -0.0793 0.0056 0.075 Uiso 1 1 calc GR . . . .
H38B H 0.8952 -0.0015 0.0297 0.075 Uiso 1 1 calc GR . . . .
H38C H 0.8163 -0.0198 0.0563 0.075 Uiso 1 1 calc GR . . . .
C39 C 1.0240(3) 0.0250(3) 0.2666(3) 0.0281(15) Uani 1 1 d . . . . .
H39A H 1.0027 0.0664 0.2377 0.034 Uiso 1 1 calc R . . . .
H39B H 1.0443 0.0498 0.3087 0.034 Uiso 1 1 calc R . . . .
C40 C 1.0846(3) -0.0115(4) 0.2259(4) 0.0355(16) Uani 1 1 d . . . . .
H40A H 1.0664 -0.0329 0.1815 0.043 Uiso 1 1 calc R . . . .
H40B H 1.1060 -0.0542 0.2531 0.043 Uiso 1 1 calc R . . . .
C41 C 1.1410(3) 0.0506(4) 0.2110(4) 0.0360(16) Uani 1 1 d . . . . .
H41A H 1.1189 0.0936 0.1847 0.043 Uiso 1 1 calc R . . . .
H41B H 1.1590 0.0717 0.2557 0.043 Uiso 1 1 calc R . . . .
C42 C 1.2032(4) 0.0178(5) 0.1694(4) 0.050(2) Uani 1 1 d . . . . .
H42A H 1.1874 0.0061 0.1219 0.075 Uiso 1 1 calc GR . . . .
H42B H 1.2204 -0.0297 0.1917 0.075 Uiso 1 1 calc GR . . . .
H42C H 1.2418 0.0559 0.1678 0.075 Uiso 1 1 calc GR . . . .

loop_
_atom_site_aniso_label
_atom_site_aniso_U_11
_atom_site_aniso_U_22
_atom_site_aniso_U_33
_atom_site_aniso_U_23
_atom_site_aniso_U_13
_atom_site_aniso_U_12
C1 0.189(14) 0.098(9) 0.087(9) 0.031(7) -0.083(9) -0.024(9)
N1 0.070(5) 0.027(3) 0.029(3) 0.004(2) -0.010(3) -0.009(3)
O1 0.152(7) 0.071(4) 0.055(4) 0.025(3) -0.041(4) -0.024(4)
C2 0.106(8) 0.029(4) 0.049(6) 0.006(4) -0.025(5) -0.017(5)
N2 0.051(4) 0.044(3) 0.041(4) 0.008(3) -0.010(3) -0.014(3)
O2 0.095(5) 0.074(4) 0.041(3) 0.014(3) -0.017(3) -0.047(4)
C3 0.114(9) 0.040(4) 0.033(5) 0.003(3) -0.013(5) -0.023(5)
N3 0.042(4) 0.037(3) 0.037(4) 0.000(3) -0.009(3) -0.009(3)
O3 0.058(4) 0.059(3) 0.036(3) -0.004(2) -0.011(3) -0.009(3)
C4 0.092(7) 0.032(4) 0.047(5) -0.008(4) -0.011(5) -0.014(4)
N4 0.050(4) 0.034(3) 0.033(3) -0.002(3) -0.003(3) -0.009(3)
O4 0.137(7) 0.070(4) 0.042(4) 0.007(3) -0.007(4) -0.013(4)
C5 0.076(6) 0.020(3) 0.033(4) 0.004(3) -0.007(4) -0.005(3)
C6 0.065(6) 0.033(4) 0.042(5) -0.002(3) -0.011(4) 0.003(4)
C7 0.093(7) 0.037(4) 0.051(5) 0.003(4) -0.025(5) 0.008(4)
C8 0.077(6) 0.027(3) 0.037(5) 0.008(3) -0.008(4) -0.013(4)
C9 0.049(5) 0.028(3) 0.044(4) 0.004(3) -0.009(4) 0.000(3)
C10 0.048(5) 0.048(4) 0.056(5) 0.013(4) -0.010(4) -0.016(4)
C11 0.053(6) 0.061(5) 0.056(6) 0.011(4) -0.002(4) -0.022(4)
C12 0.057(5) 0.033(4) 0.043(5) 0.001(3) -0.015(4) -0.002(4)
C13 0.050(5) 0.030(3) 0.032(4) 0.003(3) -0.003(3) 0.001(3)
C14 0.043(4) 0.027(3) 0.037(4) -0.002(3) -0.005(3) -0.003(3)
C15 0.056(5) 0.023(3) 0.038(4) -0.005(3) -0.007(4) -0.003(3)
C16 0.076(6) 0.021(3) 0.041(5) -0.002(3) 0.003(5) -0.012(4)
C17 0.083(7) 0.036(4) 0.032(5) 0.005(3) -0.005(4) -0.009(4)
C18 0.089(7) 0.041(4) 0.066(6) 0.003(4) -0.027(6) -0.007(4)
C19 0.112(9) 0.037(4) 0.031(5) 0.003(3) 0.011(5) -0.014(5)
C20 0.091(8) 0.041(4) 0.060(7) 0.006(4) -0.005(5) -0.014(5)
C21 0.098(7) 0.030(4) 0.031(4) -0.005(3) 0.010(4) -0.018(4)
C22 0.110(9) 0.069(6) 0.077(7) 0.033(5) -0.043(6) -0.041(6)
O11 0.067(7) 0.045(6) 0.046(6) 0.002(5) 0.012(5) 0.015(5)
O11B 0.088(8) 0.073(7) 0.077(8) -0.007(6) 0.005(6) -0.010(6)
O5 0.051(4) 0.097(4) 0.052(4) 0.018(3) -0.020(3) -0.019(3)
O6 0.067(4) 0.135(6) 0.071(4) 0.032(4) -0.031(4) -0.045(4)
C23 0.044(5) 0.046(4) 0.052(5) 0.001(4) -0.006(4) -0.001(4)
C24 0.050(5) 0.067(5) 0.059(5) 0.007(4) -0.001(4) 0.000(4)
O11A 0.042(6) 0.043(6) 0.060(7) 0.015(5) 0.015(5) 0.016(5)
O7 0.091(4) 0.074(4) 0.080(4) 0.020(3) -0.011(3) -0.013(3)
O8 0.094(5) 0.088(4) 0.089(4) 0.000(3) 0.000(3) -0.006(3)
O8A 0.084(5) 0.082(4) 0.087(4) 0.000(3) -0.006(3) -0.002(3)
C25 0.107(5) 0.065(5) 0.082(4) 0.013(4) 0.000(4) -0.011(4)
C26 0.109(7) 0.110(8) 0.119(7) -0.007(6) -0.021(5) 0.003(6)
O10 0.077(5) 0.103(5) 0.099(5) 0.059(4) -0.019(4) -0.020(4)
O9 0.095(5) 0.047(3) 0.078(4) 0.002(3) -0.055(4) -0.003(3)
N6 0.028(3) 0.022(2) 0.020(3) -0.001(2) 0.001(2) 0.002(2)
C43 0.026(4) 0.021(3) 0.023(3) 0.005(2) -0.002(3) 0.000(3)
C44 0.026(4) 0.031(3) 0.032(4) 0.001(3) -0.001(3) 0.008(3)
C45 0.029(4) 0.041(4) 0.035(4) 0.010(3) 0.005(3) -0.004(3)
C46 0.031(5) 0.067(5) 0.054(5) 0.013(4) 0.002(4) 0.008(4)
C47 0.034(4) 0.026(3) 0.025(3) 0.003(3) 0.000(3) -0.001(3)
C48 0.030(4) 0.034(3) 0.023(4) 0.003(3) -0.003(3) 0.000(3)
C49 0.044(5) 0.040(4) 0.029(4) 0.010(3) -0.006(3) -0.001(3)
C50 0.043(5) 0.055(4) 0.027(4) 0.012(3) -0.005(3) -0.008(4)
C51 0.026(4) 0.030(3) 0.023(3) -0.004(3) 0.001(3) 0.004(3)
C52 0.030(4) 0.039(3) 0.025(4) 0.004(3) -0.001(3) -0.008(3)
C53 0.024(4) 0.052(4) 0.030(4) 0.004(3) -0.003(3) 0.000(3)
C54 0.032(4) 0.054(4) 0.053(5) 0.011(4) 0.003(4) -0.002(4)
C55 0.042(4) 0.024(3) 0.024(4) -0.001(3) -0.005(3) 0.000(3)
C56 0.031(4) 0.034(3) 0.023(3) -0.001(3) -0.001(3) 0.004(3)
C57 0.052(5) 0.035(4) 0.029(4) -0.006(3) -0.008(3) 0.002(3)
C58 0.049(5) 0.067(5) 0.026(4) -0.002(4) -0.005(3) 0.008(4)
N5 0.033(3) 0.025(3) 0.030(3) 0.001(2) 0.001(2) -0.006(2)
C27 0.041(5) 0.036(3) 0.035(4) 0.004(3) -0.008(3) -0.010(3)
C28 0.026(4) 0.052(4) 0.031(4) -0.008(3) 0.006(3) 0.001(3)
C29 0.118(9) 0.067(6) 0.048(6) 0.014(4) -0.036(5) -0.026(5)
C30 0.074(7) 0.109(8) 0.038(5) 0.002(5) -0.012(4) -0.018(6)
C31 0.030(4) 0.039(4) 0.032(4) -0.004(3) 0.001(3) -0.006(3)
C32 0.030(4) 0.044(4) 0.032(4) 0.002(3) 0.004(3) -0.018(3)
C33 0.029(4) 0.070(5) 0.028(4) -0.001(4) 0.002(3) 0.003(4)
C34 0.039(5) 0.088(6) 0.046(5) -0.005(4) 0.010(4) -0.013(4)
C35 0.037(4) 0.025(3) 0.027(4) -0.004(3) -0.001(3) -0.008(3)
C36 0.030(4) 0.027(3) 0.033(4) -0.004(3) 0.001(3) -0.001(3)
C37 0.067(5) 0.041(4) 0.036(4) -0.010(3) -0.019(4) 0.006(4)
C38 0.048(5) 0.071(5) 0.032(4) -0.004(4) -0.012(4) 0.006(4)
C39 0.022(4) 0.031(3) 0.032(4) -0.003(3) 0.000(3) -0.009(3)
C40 0.026(4) 0.039(4) 0.041(4) -0.008(3) -0.003(3) -0.004(3)
C41 0.025(4) 0.051(4) 0.033(4) -0.007(3) 0.001(3) -0.004(3)
C42 0.036(5) 0.066(5) 0.049(5) -0.003(4) 0.004(4) 0.001(4)

loop_
_atom_type_symbol
_atom_type_description
_atom_type_scat_dispersion_real
_atom_type_scat_dispersion_imag
_atom_type_scat_source
C C 0.0033 0.0016 'International Tables Vol C Tables 4.2.6.8 and 6.1.1.4'
H H 0.0000 0.0000 'International Tables Vol C Tables 4.2.6.8 and 6.1.1.4'
N N 0.0061 0.0033 'International Tables Vol C Tables 4.2.6.8 and 6.1.1.4'
O O 0.0106 0.0060 'International Tables Vol C Tables 4.2.6.8 and 6.1.1.4'

loop_
_geom_angle_atom_site_label_1
_geom_angle_atom_site_label_2
_geom_angle_atom_site_label_3
_geom_angle
H1A C1 H1B 109.5
H1A C1 H1C 109.5
H1B C1 H1C 109.5
O1 C1 H1A 109.5
O1 C1 H1B 109.5
O1 C1 H1C 109.5
C5 N1 H1 116.5
C8 N1 H1 116.5
C8 N1 C5 127.0(6)
C2 O1 C1 117.1(9)
O1 C2 C7 124.5(9)
C3 C2 O1 115.1(9)
C3 C2 C7 120.4(8)
C8 N2 H2 116.0
C8 N2 C9 127.9(6)
C9 N2 H2 116.0
C2 C3 H3 119.5
C2 C3 C4 121.0(9)
C4 C3 H3 119.5
C13 N3 H3A 115.8
C15 N3 H3A 115.8
C15 N3 C13 128.4(6)
C3 C4 H4 120.6
C5 C4 C3 118.8(9)
C5 C4 H4 120.6
C15 N4 H4A 116.5
C15 N4 C16 126.9(6)
C16 N4 H4A 116.5
C22 O4 C19 117.2(8)
C4 C5 N1 122.0(8)
C6 C5 N1 118.3(7)
C6 C5 C4 119.7(7)
C5 C6 H6 119.2
C5 C6 C7 121.5(8)
C7 C6 H6 119.2
C2 C7 C6 118.6(9)
C2 C7 H7 120.7
C6 C7 H7 120.7
N2 C8 N1 113.0(7)
O2 C8 N1 123.4(7)
O2 C8 N2 123.5(7)
N2 C9 C14 115.5(6)
C10 C9 N2 125.4(7)
C10 C9 C14 119.0(7)
C9 C10 H10 121.2
C9 C10 C11 117.5(7)
C11 C10 H10 121.2
C10 C11 H11 118.0
C12 C11 C10 124.1(7)
C12 C11 H11 118.0
C11 C12 H12 121.5
C13 C12 C11 117.0(7)
C13 C12 H12 121.5
C12 C13 N3 123.7(6)
C14 C13 N3 115.7(6)
C14 C13 C12 120.6(6)
C9 C14 H14 119.1
C13 C14 C9 121.8(6)
C13 C14 H14 119.1
N3 C15 N4 111.4(7)
O3 C15 N3 123.6(7)
O3 C15 N4 125.0(6)
C17 C16 N4 124.6(7)
C17 C16 C21 119.6(8)
C21 C16 N4 115.7(8)
C16 C17 H17 120.2
C16 C17 C18 119.5(9)
C18 C17 H17 120.2
C17 C18 H18 121.3
C17 C18 C19 117.4(9)
C19 C18 H18 121.3
O4 C19 C18 120.6(10)
C20 C19 O4 118.1(10)
C20 C19 C18 121.4(8)
C19 C20 H20 119.8
C19 C20 C21 120.4(10)
C21 C20 H20 119.8
C16 C21 H21 119.2
C20 C21 C16 121.7(9)
C20 C21 H21 119.2
O4 C22 H22A 109.5
O4 C22 H22B 109.5
O4 C22 H22C 109.5
H22A C22 H22B 109.5
H22A C22 H22C 109.5
H22B C22 H22C 109.5
O5 C23 O6 124.3(8)
O5 C23 C24 119.4(7)
O6 C23 C24 116.2(8)
C23 C24 H24A 109.5
C23 C24 H24B 109.5
C23 C24 H24C 109.5
H24A C24 H24B 109.5
H24A C24 H24C 109.5
H24B C24 H24C 109.5
O7 C25 C26 115.7(11)
O8 C25 O7 102.8(13)
O8 C25 C26 141.4(15)
O8A C25 O7 134.0(13)
O8A C25 C26 110.2(13)
C25 C26 H26A 109.5
C25 C26 H26B 109.5
C25 C26 H26C 109.5
H26A C26 H26B 109.5
H26A C26 H26C 109.5
H26B C26 H26C 109.5
H10A O10 H10B 109.4
H9A O9 H9B 109.4
C43 N6 C47 110.3(4)
C43 N6 C55 110.8(5)
C51 N6 C43 105.7(4)
C51 N6 C47 111.8(4)
C51 N6 C55 111.8(4)
C55 N6 C47 106.4(4)
N6 C43 H43A 108.1
N6 C43 H43B 108.1
H43A C43 H43B 107.3
C44 C43 N6 116.7(5)
C44 C43 H43A 108.1
C44 C43 H43B 108.1
C43 C44 H44A 109.8
C43 C44 H44B 109.8
C43 C44 C45 109.5(5)
H44A C44 H44B 108.2
C45 C44 H44A 109.8
C45 C44 H44B 109.8
C44 C45 H45A 109.2
C44 C45 H45B 109.2
C44 C45 C46 112.1(6)
H45A C45 H45B 107.9
C46 C45 H45A 109.2
C46 C45 H45B 109.2
C45 C46 H46A 109.5
C45 C46 H46B 109.5
C45 C46 H46C 109.5
H46A C46 H46B 109.5
H46A C46 H46C 109.5
H46B C46 H46C 109.5
N6 C47 H47A 108.5
N6 C47 H47B 108.5
H47A C47 H47B 107.5
C48 C47 N6 115.0(5)
C48 C47 H47A 108.5
C48 C47 H47B 108.5
C47 C48 H48A 109.6
C47 C48 H48B 109.6
H48A C48 H48B 108.1
C49 C48 C47 110.3(5)
C49 C48 H48A 109.6
C49 C48 H48B 109.6
C48 C49 H49A 109.3
C48 C49 H49B 109.3
C48 C49 C50 111.8(5)
H49A C49 H49B 107.9
C50 C49 H49A 109.3
C50 C49 H49B 109.3
C49 C50 H50A 109.5
C49 C50 H50B 109.5
C49 C50 H50C 109.5
H50A C50 H50B 109.5
H50A C50 H50C 109.5
H50B C50 H50C 109.5
N6 C51 H51A 108.2
N6 C51 H51B 108.2
N6 C51 C52 116.2(5)
H51A C51 H51B 107.4
C52 C51 H51A 108.2
C52 C51 H51B 108.2
C51 C52 H52A 109.9
C51 C52 H52B 109.9
C51 C52 C53 108.9(5)
H52A C52 H52B 108.3
C53 C52 H52A 109.9
C53 C52 H52B 109.9
C52 C53 H53A 109.3
C52 C53 H53B 109.3
H53A C53 H53B 108.0
C54 C53 C52 111.5(6)
C54 C53 H53A 109.3
C54 C53 H53B 109.3
C53 C54 H54A 109.5
C53 C54 H54B 109.5
C53 C54 H54C 109.5
H54A C54 H54B 109.5
H54A C54 H54C 109.5
H54B C54 H54C 109.5
N6 C55 H55A 108.3
N6 C55 H55B 108.3
H55A C55 H55B 107.4
C56 C55 N6 115.8(5)
C56 C55 H55A 108.3
C56 C55 H55B 108.3
C55 C56 H56A 109.8
C55 C56 H56B 109.8
H56A C56 H56B 108.2
C57 C56 C55 109.5(5)
C57 C56 H56A 109.8
C57 C56 H56B 109.8
C56 C57 H57A 109.0
C56 C57 H57B 109.0
C56 C57 C58 112.9(6)
H57A C57 H57B 107.8
C58 C57 H57A 109.0
C58 C57 H57B 109.0
C57 C58 H58A 109.5
C57 C58 H58B 109.5
C57 C58 H58C 109.5
H58A C58 H58B 109.5
H58A C58 H58C 109.5
H58B C58 H58C 109.5
C27 N5 C39 110.4(5)
C31 N5 C27 111.9(5)
C31 N5 C39 105.6(4)
C35 N5 C27 106.1(4)
C35 N5 C31 112.4(5)
C35 N5 C39 110.6(5)
N5 C27 H27A 108.3
N5 C27 H27B 108.3
H27A C27 H27B 107.4
C28 C27 N5 116.0(5)
C28 C27 H27A 108.3
C28 C27 H27B 108.3
C27 C28 H28A 109.6
C27 C28 H28B 109.6
C27 C28 C29 110.2(6)
H28A C28 H28B 108.1
C29 C28 H28A 109.6
C29 C28 H28B 109.6
C28 C29 H29A 108.9
C28 C29 H29B 108.9
C28 C29 C30 113.2(8)
H29A C29 H29B 107.8
C30 C29 H29A 108.9
C30 C29 H29B 108.9
C29 C30 H30A 109.5
C29 C30 H30B 109.5
C29 C30 H30C 109.5
H30A C30 H30B 109.5
H30A C30 H30C 109.5
H30B C30 H30C 109.5
N5 C31 H31A 108.3
N5 C31 H31B 108.3
N5 C31 C32 115.9(5)
H31A C31 H31B 107.4
C32 C31 H31A 108.3
C32 C31 H31B 108.3
C31 C32 H32A 109.9
C31 C32 H32B 109.9
H32A C32 H32B 108.3
C33 C32 C31 109.0(5)
C33 C32 H32A 109.9
C33 C32 H32B 109.9
C32 C33 H33A 109.4
C32 C33 H33B 109.4
H33A C33 H33B 108.0
C34 C33 C32 111.3(6)
C34 C33 H33A 109.4
C34 C33 H33B 109.4
C33 C34 H34A 109.5
C33 C34 H34B 109.5
C33 C34 H34C 109.5
H34A C34 H34B 109.5
H34A C34 H34C 109.5
H34B C34 H34C 109.5
N5 C35 H35A 108.5
N5 C35 H35B 108.5
N5 C35 C36 115.3(5)
H35A C35 H35B 107.5
C36 C35 H35A 108.5
C36 C35 H35B 108.5
C35 C36 H36A 109.6
C35 C36 H36B 109.6
H36A C36 H36B 108.2
C37 C36 C35 110.1(5)
C37 C36 H36A 109.6
C37 C36 H36B 109.6
C36 C37 H37A 109.0
C36 C37 H37B 109.0
C36 C37 C38 112.9(6)
H37A C37 H37B 107.8
C38 C37 H37A 109.0
C38 C37 H37B 109.0
C37 C38 H38A 109.5
C37 C38 H38B 109.5
C37 C38 H38C 109.5
H38A C38 H38B 109.5
H38A C38 H38C 109.5
H38B C38 H38C 109.5
N5 C39 H39A 108.2
N5 C39 H39B 108.2
H39A C39 H39B 107.4
C40 C39 N5 116.3(5)
C40 C39 H39A 108.2
C40 C39 H39B 108.2
C39 C40 H40A 109.9
C39 C40 H40B 109.9
C39 C40 C41 108.9(5)
H40A C40 H40B 108.3
C41 C40 H40A 109.9
C41 C40 H40B 109.9
C40 C41 H41A 109.3
C40 C41 H41B 109.3
H41A C41 H41B 108.0
C42 C41 C40 111.5(6)
C42 C41 H41A 109.3
C42 C41 H41B 109.3
C41 C42 H42A 109.5
C41 C42 H42B 109.5
C41 C42 H42C 109.5
H42A C42 H42B 109.5
H42A C42 H42C 109.5
H42B C42 H42C 109.5

loop_
_geom_bond_atom_site_label_1
_geom_bond_atom_site_label_2
_geom_bond_distance
C1 H1A 0.9800
C1 H1B 0.9800
C1 H1C 0.9800
C1 O1 1.431(14)
N1 H1 0.8800
N1 C5 1.430(9)
N1 C8 1.373(9)
O1 C2 1.383(10)
C2 C3 1.361(12)
C2 C7 1.397(13)
N2 H2 0.8800
N2 C8 1.353(9)
N2 C9 1.395(9)
O2 C8 1.216(9)
C3 H3 0.9500
C3 C4 1.408(11)
N3 H3A 0.8800
N3 C13 1.425(9)
N3 C15 1.341(9)
O3 C15 1.232(8)
C4 H4 0.9500
C4 C5 1.403(12)
N4 H4A 0.8800
N4 C15 1.377(9)
N4 C16 1.420(9)
O4 C19 1.397(10)
O4 C22 1.387(11)
C5 C6 1.366(10)
C6 H6 0.9500
C6 C7 1.401(10)
C7 H7 0.9500
C9 C10 1.390(10)
C9 C14 1.398(10)
C10 H10 0.9500
C10 C11 1.398(11)
C11 H11 0.9500
C11 C12 1.387(11)
C12 H12 0.9500
C12 C13 1.385(10)
C13 C14 1.376(9)
C14 H14 0.9500
C16 C17 1.370(11)
C16 C21 1.389(11)
C17 H17 0.9500
C17 C18 1.410(11)
C18 H18 0.9500
C18 C19 1.423(13)
C19 C20 1.335(13)
C20 H20 0.9500
C20 C21 1.338(11)
C21 H21 0.9500
C22 H22A 0.9800
C22 H22B 0.9800
C22 H22C 0.9800
O5 C23 1.239(9)
O6 C23 1.250(9)
C23 C24 1.508(11)
C24 H24A 0.9800
C24 H24B 0.9800
C24 H24C 0.9800
O7 C25 1.301(12)
O8 C25 1.233(16)
O8A C25 1.291(16)
C25 C26 1.425(15)
C26 H26A 0.9800
C26 H26B 0.9800
C26 H26C 0.9800
O10 H10A 0.8704
O10 H10B 0.8698
O9 H9A 0.8704
O9 H9B 0.8706
N6 C43 1.518(7)
N6 C47 1.533(7)
N6 C51 1.514(7)
N6 C55 1.523(7)
C43 H43A 0.9900
C43 H43B 0.9900
C43 C44 1.504(8)
C44 H44A 0.9900
C44 H44B 0.9900
C44 C45 1.515(9)
C45 H45A 0.9900
C45 H45B 0.9900
C45 C46 1.537(9)
C46 H46A 0.9800
C46 H46B 0.9800
C46 H46C 0.9800
C47 H47A 0.9900
C47 H47B 0.9900
C47 C48 1.520(8)
C48 H48A 0.9900
C48 H48B 0.9900
C48 C49 1.518(8)
C49 H49A 0.9900
C49 H49B 0.9900
C49 C50 1.521(9)
C50 H50A 0.9800
C50 H50B 0.9800
C50 H50C 0.9800
C51 H51A 0.9900
C51 H51B 0.9900
C51 C52 1.520(9)
C52 H52A 0.9900
C52 H52B 0.9900
C52 C53 1.524(9)
C53 H53A 0.9900
C53 H53B 0.9900
C53 C54 1.515(9)
C54 H54A 0.9800
C54 H54B 0.9800
C54 H54C 0.9800
C55 H55A 0.9900
C55 H55B 0.9900
C55 C56 1.515(8)
C56 H56A 0.9900
C56 H56B 0.9900
C56 C57 1.493(9)
C57 H57A 0.9900
C57 H57B 0.9900
C57 C58 1.529(9)
C58 H58A 0.9800
C58 H58B 0.9800
C58 H58C 0.9800
N5 C27 1.521(8)
N5 C31 1.512(8)
N5 C35 1.511(8)
N5 C39 1.528(8)
C27 H27A 0.9900
C27 H27B 0.9900
C27 C28 1.509(9)
C28 H28A 0.9900
C28 H28B 0.9900
C28 C29 1.522(11)
C29 H29A 0.9900
C29 H29B 0.9900
C29 C30 1.527(11)
C30 H30A 0.9800
C30 H30B 0.9800
C30 H30C 0.9800
C31 H31A 0.9900
C31 H31B 0.9900
C31 C32 1.531(9)
C32 H32A 0.9900
C32 H32B 0.9900
C32 C33 1.523(10)
C33 H33A 0.9900
C33 H33B 0.9900
C33 C34 1.507(10)
C34 H34A 0.9800
C34 H34B 0.9800
C34 H34C 0.9800
C35 H35A 0.9900
C35 H35B 0.9900
C35 C36 1.524(9)
C36 H36A 0.9900
C36 H36B 0.9900
C36 C37 1.511(9)
C37 H37A 0.9900
C37 H37B 0.9900
C37 C38 1.530(10)
C38 H38A 0.9800
C38 H38B 0.9800
C38 H38C 0.9800
C39 H39A 0.9900
C39 H39B 0.9900
C39 C40 1.520(9)
C40 H40A 0.9900
C40 H40B 0.9900
C40 C41 1.535(9)
C41 H41A 0.9900
C41 H41B 0.9900
C41 C42 1.527(10)
C42 H42A 0.9800
C42 H42B 0.9800
C42 H42C 0.9800

loop_
_geom_hbond_atom_site_label_D
_geom_hbond_atom_site_label_H
_geom_hbond_atom_site_label_A
_geom_hbond_distance_DH
_geom_hbond_distance_HA
_geom_hbond_distance_DA
_geom_hbond_angle_DHA
_geom_hbond_site_symmetry_A
N1 H1 O5 0.88 1.93 2.795(8) 166.6 .
N2 H2 O6 0.88 1.98 2.842(9) 166.0 .
N4 H4A O7 0.88 1.94 2.817(9) 171.3 .
O10 H10A O6 0.87 2.09 2.842(9) 144.0 .
O10 H10B O7 0.87 1.95 2.594(11) 129.5 .
O9 H9A O5 0.87 1.92 2.768(7) 164.4 .
O9 H9B O3 0.87 1.98 2.835(7) 168.2 4

loop_
_geom_torsion_atom_site_label_1
_geom_torsion_atom_site_label_2
_geom_torsion_atom_site_label_3
_geom_torsion_atom_site_label_4
_geom_torsion
C1 O1 C2 C3 -174.8(8)
C1 O1 C2 C7 5.7(12)
N1 C5 C6 C7 -178.8(6)
O1 C2 C3 C4 -179.7(7)
O1 C2 C7 C6 179.5(7)
C2 C3 C4 C5 1.1(11)
N2 C9 C10 C11 -178.3(7)
N2 C9 C14 C13 176.6(6)
C3 C2 C7 C6 -0.1(11)
C3 C4 C5 N1 178.6(6)
C3 C4 C5 C6 -1.8(10)
N3 C13 C14 C9 -176.0(6)
C4 C5 C6 C7 1.7(10)
N4 C16 C17 C18 179.1(6)
N4 C16 C21 C20 -179.1(6)
O4 C19 C20 C21 -179.8(6)
C5 N1 C8 N2 -173.6(6)
C5 N1 C8 O2 5.0(12)
C5 C6 C7 C2 -0.7(10)
C7 C2 C3 C4 -0.2(11)
C8 N1 C5 C4 -25.9(10)
C8 N1 C5 C6 154.6(7)
C8 N2 C9 C10 -0.3(12)
C8 N2 C9 C14 -179.5(7)
C9 N2 C8 N1 175.8(6)
C9 N2 C8 O2 -2.8(12)
C9 C10 C11 C12 0.3(12)
C10 C9 C14 C13 -2.7(10)
C10 C11 C12 C13 0.3(12)
C11 C12 C13 N3 177.2(7)
C11 C12 C13 C14 -2.1(10)
C12 C13 C14 C9 3.3(10)
C13 N3 C15 O3 18.5(10)
C13 N3 C15 N4 -161.0(6)
C14 C9 C10 C11 0.8(11)
C15 N3 C13 C12 1.0(11)
C15 N3 C13 C14 -179.7(6)
C15 N4 C16 C17 14.2(10)
C15 N4 C16 C21 -166.2(6)
C16 N4 C15 N3 -172.4(5)
C16 N4 C15 O3 8.1(10)
C16 C17 C18 C19 0.1(10)
C17 C16 C21 C20 0.5(10)
C17 C18 C19 O4 179.9(6)
C17 C18 C19 C20 0.1(11)
C18 C19 C20 C21 -0.1(12)
C19 C20 C21 C16 -0.3(11)
C21 C16 C17 C18 -0.5(10)
C22 O4 C19 C18 -11.8(11)
C22 O4 C19 C20 168.0(7)
N6 C43 C44 C45 -175.2(5)
N6 C47 C48 C49 -173.7(5)
N6 C51 C52 C53 -168.3(5)
N6 C55 C56 C57 174.3(6)
C43 N6 C47 C48 62.9(6)
C43 N6 C51 C52 -177.1(5)
C43 N6 C55 C56 -60.8(7)
C43 C44 C45 C46 179.7(5)
C47 N6 C43 C44 65.2(6)
C47 N6 C51 C52 -57.1(6)
C47 N6 C55 C56 179.2(5)
C47 C48 C49 C50 -177.7(6)
C51 N6 C43 C44 -173.7(5)
C51 N6 C47 C48 -54.4(7)
C51 N6 C55 C56 56.9(7)
C51 C52 C53 C54 -177.9(5)
C55 N6 C43 C44 -52.4(6)
C55 N6 C47 C48 -176.8(5)
C55 N6 C51 C52 62.1(6)
C55 C56 C57 C58 176.2(6)
N5 C27 C28 C29 -174.3(6)
N5 C31 C32 C33 -171.3(5)
N5 C35 C36 C37 173.3(6)
N5 C39 C40 C41 -176.8(5)
C27 N5 C31 C32 -58.1(7)
C27 N5 C35 C36 -178.9(5)
C27 N5 C39 C40 67.0(7)
C27 C28 C29 C30 -175.0(7)
C31 N5 C27 C28 -53.7(7)
C31 N5 C35 C36 58.5(7)
C31 N5 C39 C40 -171.9(5)
C31 C32 C33 C34 -179.0(6)
C35 N5 C27 C28 -176.6(5)
C35 N5 C31 C32 61.2(7)
C35 N5 C39 C40 -50.1(7)
C35 C36 C37 C38 179.0(6)
C39 N5 C27 C28 63.6(7)
C39 N5 C31 C32 -178.2(5)
C39 N5 C35 C36 -59.2(7)
C39 C40 C41 C42 -179.4(6)
